data_2010142
loop_
_publ_author_name
'Kalyanasundari, M.'
'Panchanatheswaran, K.'
'Parthasarathi, V.'
'Robinson, W.T.'
'Wen, H.'

_publ_section_title
;
 Benzoylmethylenetriphenylphosphorane, C~26~H~21~OP
;
_journal_issue 11
_journal_name_full 'Acta Crystallographica Section C'
_journal_page_first 1738
_journal_page_last 1741
_journal_paper_doi 10.1107/S0108270194001137
_journal_volume 50
_journal_year 1994
_chemical_formula_moiety 'C26 H21 O1 P1'
_chemical_formula_sum 'C26 H21 O P'
_chemical_formula_weight 380.4
_symmetry_cell_setting monoclinic
_symmetry_space_group_name_Hall '-P 2yac'
_symmetry_space_group_name_H-M 'P 1 2/n 1'
_atom_type_scat_source 'SHELX76 (Sheldrick, 1976)'
_cell_angle_alpha 90.
_cell_angle_beta 105.02(4)
_cell_angle_gamma 90.
_cell_formula_units_Z 8
_cell_length_a 18.978(7)
_cell_length_b 10.921(5)
_cell_length_c 19.620(11)
_cell_measurement_reflns_used 25
_cell_measurement_temperature 148
_cell_measurement_theta_max 31
_cell_measurement_theta_min 5
_cell_volume 3927(3)
_diffrn_measurement_device 'Nicolet R3m'
_diffrn_measurement_method \w
_diffrn_radiation_type MoK\a
_diffrn_radiation_wavelength 0.71069
_diffrn_reflns_av_R_equivalents 0.022
_diffrn_reflns_limit_h_max 24
_diffrn_reflns_limit_h_min 0
_diffrn_reflns_limit_k_max 14
_diffrn_reflns_limit_k_min 0
_diffrn_reflns_limit_l_max 25
_diffrn_reflns_limit_l_min -25
_diffrn_reflns_number 8058
_diffrn_reflns_theta_max 26
_diffrn_standards_decay_% none
_diffrn_standards_interval_count 100
_diffrn_standards_number 3
_exptl_absorpt_coefficient_mu 0.15
_exptl_absorpt_correction_T_max 0.785
_exptl_absorpt_correction_T_min 0.775
_exptl_absorpt_correction_type empirical
_exptl_crystal_colour white
_exptl_crystal_density_diffrn 1.287
_exptl_crystal_density_meas 1.28
_exptl_crystal_density_method 'flotation in heptane and CCl~4~'
_exptl_crystal_description plate
_exptl_crystal_size_max 0.42
_exptl_crystal_size_mid 0.18
_exptl_crystal_size_min 0.1
_refine_diff_density_max 0.38
_refine_diff_density_min -0.37
_refine_ls_goodness_of_fit_obs 1.5726
_refine_ls_hydrogen_treatment refxyz
_refine_ls_number_parameters 410
_refine_ls_number_reflns 3140
_refine_ls_R_factor_obs 0.0625
_refine_ls_shift/esd_max 0.103
_refine_ls_structure_factor_coef F
_refine_ls_weighting_details 'w = 1/\s^2^(F)'
_refine_ls_weighting_scheme calc
_refine_ls_wR_factor_obs 0.0476
_reflns_number_observed 3140
_reflns_number_total 7758
_reflns_observed_criterion I>3\s(I)
_cod_data_source_file al1075.cif
_cod_data_source_block al1075_structure_1_of_1
_cod_depositor_comments
;
The following automatic conversions were performed:

'_refine_ls_weighting_scheme' value 'w = 1/\s^2^(F)' was changed to
'calc'. New tag '_refine_ls_weighting_details' was created. The value
of the new tag was set to 'w = 1/\s^2^(F)'.

Automatic conversion script
Id: cif_fix_values 3143 2015-03-26 13:38:13Z robertas 
;
_cod_original_sg_symbol_H-M 'P 2/n'
_cod_original_formula_sum 'C26 H21 O1 P1'
_cod_database_code 2010142

loop_
_atom_site_label
_atom_site_fract_x
_atom_site_fract_y
_atom_site_fract_z
_atom_site_U_iso_or_equiv
P1 .15350(10) -.0031(2) .07750(10) .0190(10)
P1' .56790(10) .55140(10) .14740(10) .0180(10)
O1 .2005(2) .0818(4) -.0419(2) .028(2)
O1' .4508(2) .3905(4) .1875(2) .026(2)
C1 .1272(3) -.0647(5) -.0057(2) .018(2)
C2 .1568(3) -.0076(5) -.0563(3) .021(2)
C1' .4739(2) .5583(5) .1213(3) .017(2)
C2' .4291(3) .4774(5) .1462(3) .021(2)
C11 .0434(2) -.1047(3) .1269(2) .034(3)
C12 .0130(2) -.1878(3) .1651(2) .039(3)
C13 .0577(2) -.2697(3) .2114(2) .036(3)
C14 .1329(2) -.2684(3) .2195(2) .036(3)
C15 .1634(2) -.1852(3) .1813(2) .032(3)
C16 .1186(2) -.1034(3) .1350(2) .022(3)
C21 .0764(2) -.1302(3) -.1571(2) .028(3)
C22 .0566(2) -.1648(3) -.2280(2) .026(2)
C23 .0963(2) -.1222(3) -.2738(2) .026(2)
C24 .1560(2) -.0449(3) -.2487(2) .029(2)
C25 .1758(2) -.0103(3) -.1778(2) .022(2)
C26 .1360(2) -.0529(3) -.1321(2) .018(2)
C21' .3171(2) .5699(3) .0609(2) .022(2)
C22' .2423(2) .5936(3) .0419(2) .029(3)
C23' .1983(2) .5477(3) .0830(2) .031(2)
C24' .2291(2) .4782(3) .1430(2) .034(3)
C25' .3039(2) .4545(3) .1619(2) .030(2)
C26' .3479(2) .5003(3) .1208(2) .018(2)
C45' .6492(2) .6723(3) .2687(2) .035(3)
C44' .6772(2) .6844(3) .3415(2) .045(3)
C43' .6646(2) .5932(3) .3867(2) .034(3)
C42' .6239(2) .4899(3) .3591(2) .043(3)
C41' .5959(2) .4778(3) .2863(2) .038(3)
C46' .6086(2) .5690(3) .2411(2) .019(2)
C11' .5710(2) .7937(4) .1100(2) .024(3)
C12' .5885(2) .8920(4) .0720(2) .030(2)
C13' .6322(2) .8733(4) .0257(2) .028(3)
C14' .6583(2) .7564(4) .0173(2) .029(3)
C15' .6407(2) .6581(4) .0552(2) .027(3)
C16' .5970(2) .6767(4) .1015(2) .016(2)
C35' .56540(10) .3355(3) .0713(2) .021(2)
C34' .59730(10) .2332(3) .0489(2) .022(2)
C33' .67110(10) .2082(3) .0778(2) .028(3)
C32' .71300(10) .2854(3) .1292(2) .028(2)
C31' .68110(10) .3877(3) .1517(2) .024(2)
C36' .60740(10) .4127(3) .1227(2) .017(2)
C31 .1126(2) .1893(3) .1538(2) .026(2)
C32 .0782(2) .3002(3) .1595(2) .027(3)
C33 .0476(2) .3690(3) .0992(2) .032(3)
C34 .0514(2) .3267(3) .0331(2) .032(3)
C35 .0858(2) .2158(3) .0274(2) .027(2)
C36 .1165(2) .1470(3) .0877(2) .021(2)
C41 .2912(2) -.1000(3) .1047(2) .024(2)
C42 .3672(2) -.0985(3) .1279(2) .025(3)
C43 .4033(2) .0085(3) .1561(2) .029(2)
C44 .3636(2) .1141(3) .1610(2) .025(2)
C45 .2876(2) .1126(3) .1378(2) .021(2)
C46 .2514(2) .0056(3) .1096(2) .021(2)
H1 .0904(3) -.1417(5) -.0184(2) .021
H1' .4484(2) .6282(5) .0841(3) .019
H11 .0087(2) -.0413(3) .0911(2) .050
H12 -.0453(2) -.1889(3) .1589(2) .050
H13 .0342(2) -.3341(3) .2410(2) .050
H14 .1676(2) -.3317(3) .2553(2) .050
H15 .2216(2) -.1842(3) .1875(2) .050
H21 .0456(2) -.1632(3) -.1217(2) .050
H22 .0104(2) -.2246(3) -.2474(2) .050
H23 .0810(2) -.1490(3) -.3286(2) .050
H24 .1868(2) -.0119(3) -.2842(2) .050
H25 .2220(2) .0495(3) -.1584(2) .050
H21' .3512(2) .6054(3) .0291(2) .050
H22' .2185(2) .6474(3) -.0045(2) .050
H23' .1404(2) .5661(3) .0683(2) .050
H24' .1950(2) .4427(3) .1747(2) .050
H25' .3277(2) .4006(3) .2083(2) .050
H45' .6590(2) .7430(3) .2338(2) .050
H44' .7087(2) .7645(3) .3629(2) .050
H43' .6863(2) .6026(3) .4430(2) .050
H42' .6141(2) .4192(3) .3940(2) .050
H41' .5644(2) .3977(3) .2649(2) .050
H11' .5371(2) .8081(4) .1458(2) .050
H12' .5684(2) .9825(4) .0786(2) .050
H13' .6458(2) .9494(4) -.0037(2) .050
H14' .6921(2) .7419(4) -.0186(2) .050
H15' .6609(2) .5675(4) .0487(2) .050
H35' .5083(11) .3549(3) .0489(2) .050
H34' .56490(10) .1734(3) .0091(2) .050
H33' .69580(10) .1290(3) .0604(2) .050
H32' .77010(10) .2660(3) .1517(2) .050
H31' .71360(10) .4475(3) .1915(2) .050
H31 .1363(2) .1361(2) .2005(2) .050
H32 .0753(2) .3329(3) .2106(2) .050
H33 .0210(2) .4549(3) .1036(2) .050
H34 .0277(2) .3800(3) -.0136(2) .050
H35 .0888(2) .1831(3) -.0237(2) .050
H41 .2632(2) -.1828(3) .0829(2) .050
H42 .3980(2) -.1802(3) .1241(2) .050
H43 .4622(2) .0097(3) .1740(2) .050
H44 .3916(2) .1969(3) .1828(2) .050
H45 .2568(2) .1943(3) .1416(2) .050

loop_
_geom_angle_atom_site_label_1
_geom_angle_atom_site_label_2
_geom_angle_atom_site_label_3
_geom_angle
_geom_angle_publ_flag
C36 P1 C46 107.9(2) yes
C16 P1 C46 108.9(2) yes
C16 P1 C36 105.2(2) yes
C1 P1 C46 111.9(3) yes
C1 P1 C36 115.7(3) yes
C1 P1 C16 107.0(3) yes
P1 C1 C2 115.3(4) yes
P1 C1 H1 122.4(4) no
H1 C1 C2 122.3(5) no
O1 C2 C1 122.9(5) yes
C1 C2 C26 119.8(5) yes
O1 C2 C26 117.3(5) yes
P1 C16 C15 122.1(3) no
P1 C16 C11 117.6(3) no
C2 C26 C25 118.3(4) no
C2 C26 C21 121.5(4) no
P1 C36 C35 118.8(3) no
P1 C36 C31 121.1(3) no
P1 C46 C45 122.7(3) no
P1 C46 C41 117.4(3) no
C46' P1' C36' 105.3(2) yes
C46' P1' C16' 108.8(2) yes
C16' P1' C36' 107.4(2) yes
C1' P1' C46' 115.7(3) yes
C1' P1' C36' 115.2(3) yes
C1' P1' C16' 104.2(3) yes
P1' C1' C2' 123.0(4) yes
P1' C1' H1' 118.6(4) no
H1' C1' C2' 118.4(6) no
O1' C2' C1' 125.4(5) yes
C1' C2' C26' 116.1(5) yes
O1' C2' C26' 118.5(5) yes
C2' C26' C25' 117.5(4) no
C2' C26' C21' 122.5(4) no
P1' C46' C41' 118.1(3) no
P1' C46' C45' 121.9(3) no
P1' C16' C15' 121.7(4) no
P1' C16' C11' 118.2(3) no
P1' C36' C31' 119.7(3) no
P1' C36' C35' 120.0(3) no

loop_
_geom_bond_atom_site_label_1
_geom_bond_atom_site_label_2
_geom_bond_distance
_geom_bond_publ_flag
P1 C1 1.716(5) yes
C1 C2 1.407(8) yes
O1 C2 1.265(7) yes
P1 C16 1.816(5) yes
P1 C36 1.815(4) yes
P1 C46 1.803(4) yes
C2 C26 1.519(7) yes
P1' C1' 1.725(4) yes
C1' C2' 1.399(8) yes
O1' C2' 1.247(7) yes
P1' C16' 1.802(5) yes
P1' C36' 1.811(4) yes
P1' C46' 1.810(4) yes
C2' C26' 1.513(7) yes
C1 H1 1.080(8) no
C1' H1' 1.080(7) no
C11 C12 1.394(6) no

loop_
_geom_torsion_atom_site_label_1
_geom_torsion_atom_site_label_2
_geom_torsion_atom_site_label_3
_geom_torsion_atom_site_label_4
_geom_torsion
_geom_torsion_publ_flag
C36 P1 C46 C41 -178.2(3) no
C16 P1 C46 C41 68.1(4) no
C1 P1 C46 C41 -49.9(4) no
C36 P1 C46 C45 1.1(4) no
C16 P1 C46 C45 -112.6(4) no
C1 P1 C46 C45 129.5(4) no
C46 P1 C36 C31 -75.6(4) no
C16 P1 C36 C31 40.5(4) no
C1 P1 C36 C31 158.3(4) no
C46 P1 C36 C35 110.1(4) no
C16 P1 C36 C35 -133.8(3) no
C1 P1 C36 C35 -16.1(5) no
C46 P1 C16 C11 168.5(3) no
C36 P1 C16 C11 53.1(4) no
C1 P1 C16 C11 -70.4(4) no
C46 P1 C16 C15 -17.4(4) no
C36 P1 C16 C15 -132.8(4) no
C1 P1 C16 C15 103.7(4) no
C16 P1 C1 C2 -172.6(4) no
C16 P1 C1 H1 7.6(6) no
C36 P1 C1 C2 70.6(5) no
C36 P1 C1 H1 -109.2(6) no
C46 P1 C1 C2 -53.5(5) no
C46 P1 C1 H1 126.7(6) no
C16' P1' C36' C35' -99.7(3) no
C46' P1' C36' C35' 144.5(3) no
C1' P1' C36' C35' 15.9(4) no
C16' P1' C36' C31' 76.0(4) no
C46' P1' C36' C31' -39.8(4) no
C1' P1' C36' C31' -168.4(3) no
C36' P1' C16' C11' 177.6(3) no
C46' P1' C16' C11' -69.0(4) no
C1' P1' C16' C11' 54.9(4) no
C36' P1' C16' C15' 1.4(4) no
C46' P1' C16' C15' 114.9(4) no
C1' P1' C16' C15' -121.2(4) no
C36' P1' C46' C45' 120.5(4) no
C16' P1' C46' C45' 5.7(4) no
C1' P1' C46' C45' -111.2(4) no
C36' P1' C46' C41' -62.0(4) no
C16' P1' C46' C41' -176.9(3) no
C1' P1' C46' C41' 66.3(4) no
C46' P1' C1' C2' -59.4(6) no
C46' P1' C1' H1' 120.6(5) no
C16' P1' C1' C2' -178.7(5) no
C16' P1' C1' H1' 1.2(6) no
C36' P1' C1' C2' 63.9(6) no
C36' P1' C1' H1' -116.2(5) no
P1 C1 C2 O1 0.9(8) no
H1 C1 C2 O1 -179.3(6) no
P1 C1 C2 C26 -178.7(4) no
H1 C1 C2 C26 1.1(9) no
C1 C2 C26 C21 14.8(7) no
O1 C2 C26 C21 -164.8(5) no
C1 C2 C26 C25 -168.4(5) no
O1 C2 C26 C25 11.9(7) no
P1' C1' C2' O1' -2.2(9) no
H1' C1' C2' O1' 177.8(6) no
P1' C1' C2' C26' 177.0(4) no
H1' C1' C2' C26' -3.0(8) no
C1' C2' C26' C21' 19.4(7) no
O1' C2' C26' C21' -161.3(5) no
C1' C2' C26' C25' -157.1(5) no
O1' C2' C26' C25' 22.1(7) no
C12 C11 C16 P1 174.2(3) no
H11 C11 C16 P1 -5.9(6) no
C14 C15 C16 P1 -173.9(3) no
H15 C15 C16 P1 6.0(6) no
C22 C21 C26 C2 176.6(4) no
H21 C21 C26 C2 -3.3(7) no
C24 C25 C26 C2 -176.7(4) no
H25 C25 C26 C2 3.3(7) no
C22' C21' C26' C2' -176.6(4) no
H21' C21' C26' C2' 3.5(7) no
C24' C25' C26' C2' 176.7(4) no
H25' C25' C26' C2' -3.4(7) no
C44' C45' C46' P1' 177.5(3) no
H45' C45' C46' P1' -2.5(6) no
C42' C41' C46' P1' -177.6(3) no
H41' C41' C46' P1' 2.5(6) no
C12' C11' C16' P1' -176.0(3) no
H11' C11' C16' P1' 3.7(7) no
C14' C15' C16' P1' 176.0(4) no
H15' C15' C16' P1' -4.0(7) no
C34' C35' C36' P1' 175.6(3) no
H35' C35' C36' P1' -4.4(5) no
C32' C31' C36' P1' -175.6(3) no
H31' C31' C36' P1' 4.3(5) no
C32 C31 C36 P1 -174.4(3) no
H31 C31 C36 P1 5.7(6) no
C34 C35 C36 P1 174.5(3) no
H35 C35 C36 P1 -5.6(6) no
C42 C41 C46 P1 179.2(3) no
H41 C41 C46 P1 -0.7(6) no
C44 C45 C46 P1 -179.2(3) no
H45 C45 C46 P1 0.7(6) no
